data_4335928
loop_
_publ_author_name
'Javeed Ahmad Sheikh'
'Himanshu Sekhar Jena'
'Amit Adhikary'
'Sajal Khatua'
'Sanjit Konar'

_publ_section_title
;
 An Unprecedented Octadecanuclear Copper(II) Pyrazolate-Phosphonate
 Nanocage: Synthetic, Structural, Magnetic, and Mechanistic Study
;
_journal_name_full 'Inorganic Chemistry'
_journal_page_first 9717
_journal_page_last 9719
_journal_paper_doi 10.1021/ic401754q
_journal_volume 52
_journal_year 2013
_chemical_formula_moiety 'C24 H25 Cu3 N11 O7'
_chemical_formula_sum 'C24 H25 Cu3 N11 O7'
_chemical_formula_weight 770.20
_chemical_name_systematic
; 
 ? 
;
_space_group_IT_number 34
_symmetry_cell_setting orthorhombic
_symmetry_space_group_name_Hall 'P 2 -2n'
_symmetry_space_group_name_H-M 'P n n 2'
_atom_sites_solution_hydrogens geom
_atom_sites_solution_primary direct
_atom_sites_solution_secondary difmap
_audit_creation_method SHELXL-97
_cell_angle_alpha 90.00
_cell_angle_beta 90.00
_cell_angle_gamma 90.00
_cell_formula_units_Z 4
_cell_length_a 14.180(10)
_cell_length_b 23.340(16)
_cell_length_c 10.729(7)
_cell_measurement_reflns_used 5846
_cell_measurement_temperature 296(2)
_cell_measurement_theta_max 23.24
_cell_measurement_theta_min 2.38
_cell_volume 3551(4)
_computing_structure_refinement 'SHELXL-97 (Sheldrick, 2008)'
_computing_structure_solution 'SHELXS-97 (Sheldrick, 2008)'
_diffrn_ambient_temperature 296(2)
_diffrn_measured_fraction_theta_full 0.987
_diffrn_measured_fraction_theta_max 0.987
_diffrn_measurement_device_type 'Bruker APEX-II CCD'
_diffrn_measurement_method '\f and \w scans'
_diffrn_radiation_monochromator graphite
_diffrn_radiation_source 'fine-focus sealed tube'
_diffrn_radiation_type MoK\a
_diffrn_radiation_wavelength 0.71073
_diffrn_reflns_av_R_equivalents 0.0600
_diffrn_reflns_av_sigmaI/netI 0.0729
_diffrn_reflns_limit_h_max 16
_diffrn_reflns_limit_h_min -16
_diffrn_reflns_limit_k_max 27
_diffrn_reflns_limit_k_min -27
_diffrn_reflns_limit_l_max 12
_diffrn_reflns_limit_l_min -12
_diffrn_reflns_number 20480
_diffrn_reflns_theta_full 25.08
_diffrn_reflns_theta_max 25.08
_diffrn_reflns_theta_min 2.54
_exptl_absorpt_coefficient_mu 1.833
_exptl_absorpt_correction_T_max 0.632
_exptl_absorpt_correction_T_min 0.438
_exptl_absorpt_correction_type multi-scan
_exptl_absorpt_process_details multi-scan
_exptl_crystal_colour blue
_exptl_crystal_density_diffrn 1.441
_exptl_crystal_description Block
_exptl_crystal_F_000 1556
_exptl_crystal_size_max 0.46
_exptl_crystal_size_mid 0.38
_exptl_crystal_size_min 0.25
_refine_diff_density_max 1.655
_refine_diff_density_min -0.406
_refine_diff_density_rms 0.129
_refine_ls_abs_structure_details 'Flack H D (1983), Acta Cryst. A39, 876-881'
_refine_ls_abs_structure_Flack 0.12(3)
_refine_ls_extinction_method none
_refine_ls_goodness_of_fit_ref 1.059
_refine_ls_hydrogen_treatment constr
_refine_ls_matrix_type full
_refine_ls_number_parameters 407
_refine_ls_number_reflns 5976
_refine_ls_number_restraints 1
_refine_ls_restrained_S_all 1.059
_refine_ls_R_factor_all 0.0996
_refine_ls_R_factor_gt 0.0644
_refine_ls_shift/su_max 0.000
_refine_ls_shift/su_mean 0.000
_refine_ls_structure_factor_coef Fsqd
_refine_ls_weighting_details 'calc w=1/[\s^2^(Fo^2^)+(0.1330P)^2^+0.0000P] where P=(Fo^2^+2Fc^2^)/3'
_refine_ls_weighting_scheme calc
_refine_ls_wR_factor_gt 0.1921
_refine_ls_wR_factor_ref 0.2129
_reflns_number_gt 3978
_reflns_number_total 6328
_reflns_threshold_expression >2sigma(I)
_cod_data_source_file ic401754q_si_002.cif
_cod_data_source_block 936434
_cod_database_code 4335928

loop_
_symmetry_equiv_pos_as_xyz
'x, y, z'
'-x, -y, z'
'-x+1/2, y+1/2, z+1/2'
'x+1/2, -y+1/2, z+1/2'

loop_
_atom_site_label
_atom_site_type_symbol
_atom_site_fract_x
_atom_site_fract_y
_atom_site_fract_z
_atom_site_U_iso_or_equiv
_atom_site_adp_type
_atom_site_occupancy
_atom_site_symmetry_multiplicity
_atom_site_calc_flag
_atom_site_refinement_flags
Cu1 Cu 0.31422(7) 0.11114(4) 0.94196(12) 0.0486(3) Uani 1 1 d .
Cu2 Cu 0.08145(7) 0.11967(4) 0.93945(11) 0.0525(3) Uani 1 1 d .
Cu3 Cu 0.20043(7) 0.15248(5) 0.68472(11) 0.0503(3) Uani 1 1 d .
O1 O 0.1967(4) 0.1053(3) 0.8390(6) 0.0407(14) Uani 1 1 d .
H1O H 0.1928 0.0653 0.8115 0.049 Uiso 1 1 calc R
O2 O 0.3121(7) 0.9243(4) 0.8809(18) 0.155(6) Uani 1 1 d .
O3 O 0.2195(7) 0.9884(4) 0.8337(13) 0.125(4) Uani 1 1 d .
O4 O 0.3543(5) 1.0098(3) 0.9001(8) 0.085(2) Uani 1 1 d .
O5 O 0.1938(6) 0.2420(3) 0.8196(7) 0.090(3) Uani 1 1 d .
O6 O 0.1845(9) 0.2064(4) 1.0001(8) 0.147(6) Uani 1 1 d .
O7 O 0.1973(5) 0.2970(4) 0.9792(8) 0.084(3) Uani 1 1 d .
N1 N 0.2419(6) 0.0812(3) 1.0835(7) 0.054(2) Uani 1 1 d .
N2 N 0.2980(7) 0.9751(4) 0.8747(11) 0.072(3) Uani 1 1 d .
N3 N 0.2000(5) 0.1981(3) 0.5250(7) 0.0480(19) Uani 1 1 d .
N4 N 0.1934(4) 0.2475(3) 0.9345(9) 0.0522(19) Uani 1 1 d .
N5 N 0.0607(5) 0.1527(3) 0.6817(9) 0.0534(18) Uani 1 1 d .
N6 N 0.0136(6) 0.1427(4) 0.7877(9) 0.061(2) Uani 1 1 d .
N7 N 0.3830(6) 0.1392(4) 0.7973(9) 0.057(2) Uani 1 1 d .
N8 N 0.1439(6) 0.0826(3) 1.0801(7) 0.058(2) Uani 1 1 d .
N9 N -0.0279(6) 0.1371(4) 1.0517(9) 0.060(2) Uani 1 1 d .
N10 N 0.4244(6) 0.1266(3) 1.0588(9) 0.057(2) Uani 1 1 d .
N11 N 0.3385(5) 0.1508(3) 0.6899(9) 0.0492(17) Uani 1 1 d .
C1 C 0.4228(8) 0.1751(5) 1.1254(11) 0.069(3) Uani 1 1 d .
H1 H 0.3773 0.2026 1.1076 0.083 Uiso 1 1 calc R
C2 C 0.4882(9) 0.1856(6) 1.2217(11) 0.084(4) Uani 1 1 d .
H2 H 0.4865 0.2189 1.2694 0.101 Uiso 1 1 calc R
C3 C 0.5586(11) 0.1410(8) 1.2419(13) 0.113(5) Uani 1 1 d .
H3 H 0.6037 0.1459 1.3039 0.136 Uiso 1 1 calc R
C4 C -0.0247(8) 0.1841(4) 1.1252(11) 0.066(3) Uani 1 1 d .
H4 H 0.0222 0.2110 1.1100 0.079 Uiso 1 1 calc R
C5 C -0.0981(8) 0.1012(5) 1.0685(12) 0.073(3) Uani 1 1 d .
H5 H -0.1011 0.0691 1.0174 0.088 Uiso 1 1 calc R
C6 C 0.1936(9) 0.0379(4) 1.2529(11) 0.073(4) Uani 1 1 d .
H6 H 0.1940 0.0187 1.3288 0.088 Uiso 1 1 calc R
C7 C 0.2687(8) 0.0529(4) 1.1878(10) 0.059(2) Uani 1 1 d .
H7 H 0.3308 0.0453 1.2104 0.071 Uiso 1 1 calc R
C8 C 0.4944(9) 0.1598(5) 0.6591(14) 0.088(4) Uani 1 1 d .
H8 H 0.5527 0.1667 0.6223 0.105 Uiso 1 1 calc R
C9 C 0.4752(9) 0.1450(5) 0.7737(12) 0.077(3) Uani 1 1 d .
H9 H 0.5215 0.1389 0.8337 0.093 Uiso 1 1 calc R
C10 C 0.4039(8) 0.1627(4) 0.6059(12) 0.066(3) Uani 1 1 d .
H10 H 0.3917 0.1717 0.5230 0.079 Uiso 1 1 calc R
C11 C 0.2060(7) 0.2006(7) 0.3051(10) 0.071(4) Uani 1 1 d .
H11 H 0.2151 0.1815 0.2300 0.086 Uiso 1 1 calc R
C12 C 0.1969(8) 0.2566(6) 0.3059(11) 0.072(3) Uani 1 1 d .
H12 H 0.1905 0.2761 0.2307 0.086 Uiso 1 1 calc R
C13 C 0.1966(6) 0.2882(5) 0.4191(13) 0.072(3) Uani 1 1 d .
H13 H 0.1943 0.3280 0.4213 0.086 Uiso 1 1 calc R
C14 C 0.1998(6) 0.2547(4) 0.5266(10) 0.051(2) Uani 1 1 d .
H14 H 0.2021 0.2731 0.6034 0.061 Uiso 1 1 calc R
C15 C 0.2022(6) 0.1709(5) 0.4115(10) 0.061(3) Uani 1 1 d .
H15 H 0.2012 0.1311 0.4086 0.074 Uiso 1 1 calc R
C16 C 0.0015(8) 0.1646(5) 0.5920(12) 0.074(3) Uani 1 1 d .
H16 H 0.0177 0.1736 0.5103 0.089 Uiso 1 1 calc R
C17 C -0.0915(9) 0.1616(6) 0.6402(14) 0.090(4) Uani 1 1 d .
H17 H -0.1483 0.1675 0.5987 0.108 Uiso 1 1 calc R
C18 C -0.0771(9) 0.1478(5) 0.7629(13) 0.080(4) Uani 1 1 d .
H18 H -0.1250 0.1426 0.8210 0.096 Uiso 1 1 calc R
C19 C 0.5600(9) 0.0928(5) 1.1731(13) 0.085(4) Uani 1 1 d .
H19 H 0.6058 0.0646 1.1838 0.102 Uiso 1 1 calc R
C20 C 0.4895(9) 0.0879(5) 1.0861(13) 0.083(4) Uani 1 1 d .
H20 H 0.4871 0.0538 1.0415 0.100 Uiso 1 1 calc R
C21 C 0.1111(8) 0.0563(4) 1.1858(11) 0.069(3) Uani 1 1 d .
H21 H 0.0485 0.0514 1.2093 0.083 Uiso 1 1 calc R
C22 C -0.1573(12) 0.1576(7) 1.2368(13) 0.098(5) Uani 1 1 d .
H22 H -0.2003 0.1644 1.3006 0.118 Uiso 1 1 calc R
C23 C -0.1682(9) 0.1083(5) 1.1581(15) 0.087(5) Uani 1 1 d .
H23 H -0.2184 0.0829 1.1663 0.105 Uiso 1 1 calc R
C24 C -0.0851(12) 0.1942(6) 1.2188(16) 0.106(5) Uani 1 1 d .
H24 H -0.0772 0.2259 1.2703 0.128 Uiso 1 1 calc R

loop_
_atom_site_aniso_label
_atom_site_aniso_U_11
_atom_site_aniso_U_22
_atom_site_aniso_U_33
_atom_site_aniso_U_23
_atom_site_aniso_U_13
_atom_site_aniso_U_12
Cu1 0.0445(6) 0.0523(6) 0.0489(6) 0.0014(6) -0.0073(7) 0.0009(4)
Cu2 0.0447(6) 0.0638(6) 0.0491(6) 0.0076(6) 0.0002(8) 0.0028(5)
Cu3 0.0481(7) 0.0564(7) 0.0463(7) 0.0094(6) -0.0055(7) -0.0054(5)
O1 0.038(4) 0.042(3) 0.041(3) 0.005(3) 0.000(3) -0.001(2)
O2 0.127(9) 0.069(7) 0.268(18) 0.029(9) -0.008(9) 0.000(5)
O3 0.099(7) 0.064(5) 0.212(14) -0.042(7) -0.041(8) 0.001(5)
O4 0.065(5) 0.064(4) 0.126(7) -0.026(4) -0.005(5) 0.002(4)
O5 0.174(10) 0.056(5) 0.040(4) -0.005(3) 0.000(4) 0.008(4)
O6 0.335(19) 0.064(6) 0.042(5) -0.006(4) -0.007(6) -0.022(7)
O7 0.117(7) 0.073(5) 0.060(5) -0.004(4) -0.002(4) -0.021(4)
N1 0.043(5) 0.069(5) 0.049(5) 0.012(4) 0.001(4) 0.002(4)
N2 0.061(6) 0.049(6) 0.105(8) -0.009(5) -0.007(5) 0.008(5)
N3 0.056(5) 0.050(5) 0.038(4) 0.007(4) -0.010(3) -0.003(4)
N4 0.064(5) 0.042(4) 0.050(5) 0.007(5) 0.001(4) 0.000(3)
N5 0.050(4) 0.055(4) 0.055(5) 0.002(4) -0.011(5) -0.002(3)
N6 0.055(6) 0.072(5) 0.055(5) 0.007(4) -0.003(5) -0.012(5)
N7 0.042(6) 0.067(5) 0.062(5) -0.001(4) -0.001(4) 0.006(4)
N8 0.066(6) 0.052(5) 0.057(5) 0.000(4) 0.001(4) -0.008(4)
N9 0.044(5) 0.067(5) 0.069(6) 0.007(5) 0.004(4) -0.001(4)
N10 0.056(6) 0.048(5) 0.067(6) -0.007(4) 0.004(5) -0.008(4)
N11 0.044(4) 0.052(4) 0.052(4) 0.005(4) -0.001(5) 0.010(3)
C1 0.064(7) 0.079(7) 0.066(7) -0.013(6) 0.004(6) 0.002(6)
C2 0.083(9) 0.099(9) 0.070(8) -0.030(7) -0.012(7) -0.043(8)
C3 0.079(10) 0.191(17) 0.069(9) 0.025(10) -0.037(8) -0.021(11)
C4 0.064(7) 0.054(6) 0.078(7) -0.013(6) 0.009(6) -0.004(5)
C5 0.069(8) 0.044(5) 0.107(10) -0.005(6) 0.012(7) -0.009(5)
C6 0.123(11) 0.039(5) 0.058(7) 0.020(5) -0.014(7) 0.006(6)
C7 0.077(7) 0.050(5) 0.051(6) 0.017(5) -0.018(6) 0.002(5)
C8 0.059(8) 0.097(9) 0.108(12) 0.037(8) 0.020(8) 0.014(6)
C9 0.054(8) 0.107(9) 0.071(8) 0.019(7) -0.009(6) -0.020(7)
C10 0.063(7) 0.073(7) 0.063(7) 0.013(6) 0.026(6) 0.014(5)
C11 0.059(7) 0.120(11) 0.036(6) 0.008(7) 0.009(5) 0.011(6)
C12 0.081(9) 0.094(9) 0.040(6) 0.023(6) -0.011(5) 0.004(6)
C13 0.072(7) 0.059(6) 0.084(9) 0.016(6) 0.000(6) -0.004(5)
C14 0.048(6) 0.053(6) 0.050(6) 0.000(5) -0.003(4) 0.008(4)
C15 0.075(7) 0.057(6) 0.052(7) -0.001(5) 0.003(5) 0.003(5)
C16 0.057(7) 0.094(8) 0.071(7) 0.027(6) -0.026(6) -0.008(6)
C17 0.039(7) 0.126(11) 0.105(11) 0.019(8) -0.023(7) 0.013(6)
C18 0.051(8) 0.103(10) 0.086(10) -0.003(7) -0.016(6) 0.005(6)
C19 0.083(8) 0.072(7) 0.100(10) 0.006(8) -0.049(8) -0.011(6)
C20 0.087(9) 0.054(7) 0.110(10) -0.008(6) -0.028(8) 0.002(6)
C21 0.086(8) 0.056(5) 0.064(6) -0.001(6) 0.020(7) -0.012(5)
C22 0.112(11) 0.101(11) 0.081(9) -0.005(8) 0.024(9) 0.073(10)
C23 0.066(7) 0.075(8) 0.121(13) 0.038(8) 0.032(8) 0.018(6)
C24 0.130(14) 0.071(8) 0.118(12) -0.001(9) 0.030(11) 0.001(9)

loop_
_atom_type_symbol
_atom_type_description
_atom_type_scat_dispersion_real
_atom_type_scat_dispersion_imag
_atom_type_scat_source
C C 0.0033 0.0016 'International Tables Vol C Tables 4.2.6.8 and 6.1.1.4'
Cu Cu 0.3201 1.2651 'International Tables Vol C Tables 4.2.6.8 and 6.1.1.4'
N N 0.0061 0.0033 'International Tables Vol C Tables 4.2.6.8 and 6.1.1.4'
O O 0.0106 0.0060 'International Tables Vol C Tables 4.2.6.8 and 6.1.1.4'
H H 0.0000 0.0000 'International Tables Vol C Tables 4.2.6.8 and 6.1.1.4'

loop_
_geom_angle_atom_site_label_1
_geom_angle_atom_site_label_2
_geom_angle_atom_site_label_3
_geom_angle
N7 Cu1 N1 177.8(4)
N7 Cu1 O1 90.0(3)
N1 Cu1 O1 88.1(3)
N7 Cu1 N10 92.7(4)
N1 Cu1 N10 89.3(3)
O1 Cu1 N10 171.8(3)
N8 Cu2 N6 169.6(3)
N8 Cu2 O1 88.3(3)
N6 Cu2 O1 90.0(3)
N8 Cu2 N9 88.7(4)
N6 Cu2 N9 93.6(4)
O1 Cu2 N9 175.2(3)
N11 Cu3 N5 178.8(4)
N11 Cu3 O1 89.5(3)
N5 Cu3 O1 89.4(3)
N11 Cu3 N3 92.2(3)
N5 Cu3 N3 88.9(3)
O1 Cu3 N3 177.5(3)
Cu2 O1 Cu3 112.3(3)
Cu2 O1 Cu1 111.9(3)
Cu3 O1 Cu1 113.5(3)
Cu2 O1 H1O 106.1
Cu3 O1 H1O 106.1
Cu1 O1 H1O 106.1
C7 N1 N8 108.3(7)
C7 N1 Cu1 131.8(7)
N8 N1 Cu1 119.6(5)
O4 N2 O2 123.8(11)
O4 N2 O3 121.5(10)
O2 N2 O3 114.6(11)
C14 N3 C15 118.3(9)
C14 N3 Cu3 121.1(7)
C15 N3 Cu3 120.5(6)
O6 N4 O5 120.1(9)
O6 N4 O7 121.3(10)
O5 N4 O7 118.5(9)
C16 N5 N6 110.0(8)
C16 N5 Cu3 130.9(8)
N6 N5 Cu3 119.0(7)
C18 N6 N5 107.4(9)
C18 N6 Cu2 132.0(9)
N5 N6 Cu2 120.4(7)
C9 N7 N11 106.1(9)
C9 N7 Cu1 132.4(8)
N11 N7 Cu1 121.1(6)
C21 N8 N1 107.9(8)
C21 N8 Cu2 133.1(8)
N1 N8 Cu2 119.0(5)
C5 N9 C4 117.6(10)
C5 N9 Cu2 122.6(8)
C4 N9 Cu2 119.3(7)
C20 N10 C1 118.0(10)
C20 N10 Cu1 123.4(7)
C1 N10 Cu1 117.8(8)
C10 N11 N7 107.3(9)
C10 N11 Cu3 132.6(8)
N7 N11 Cu3 119.9(7)
N10 C1 C2 121.9(12)
N10 C1 H1 119.1
C2 C1 H1 119.1
C1 C2 C3 115.7(11)
C1 C2 H2 122.1
C3 C2 H2 122.1
C19 C3 C2 121.7(11)
C19 C3 H3 119.2
C2 C3 H3 119.2
C24 C4 N9 124.0(11)
C24 C4 H4 118.0
N9 C4 H4 118.0
N9 C5 C23 124.0(11)
N9 C5 H5 118.0
C23 C5 H5 118.0
C7 C6 C21 108.2(10)
C7 C6 H6 125.9
C21 C6 H6 125.9
C6 C7 N1 109.8(9)
C6 C7 H7 125.1
N1 C7 H7 125.1
C9 C8 C10 101.8(12)
C9 C8 H8 129.1
C10 C8 H8 129.1
C8 C9 N7 114.1(12)
C8 C9 H9 123.0
N7 C9 H9 123.0
N11 C10 C8 110.7(11)
N11 C10 H10 124.7
C8 C10 H10 124.7
C12 C11 C15 120.4(12)
C12 C11 H11 119.8
C15 C11 H11 119.8
C11 C12 C13 121.5(11)
C11 C12 H12 119.3
C13 C12 H12 119.3
C14 C13 C12 114.6(10)
C14 C13 H13 122.7
C12 C13 H13 122.7
N3 C14 C13 123.4(10)
N3 C14 H14 118.3
C13 C14 H14 118.3
C11 C15 N3 121.2(10)
C11 C15 H15 119.4
N3 C15 H15 119.4
N5 C16 C17 108.6(11)
N5 C16 H16 125.7
C17 C16 H16 125.7
C18 C17 C16 102.9(11)
C18 C17 H17 128.5
C16 C17 H17 128.5
N6 C18 C17 111.1(13)
N6 C18 H18 124.5
C17 C18 H18 124.5
C3 C19 C20 115.5(12)
C3 C19 H19 122.2
C20 C19 H19 122.2
N10 C20 C19 127.0(11)
N10 C20 H20 116.5
C19 C20 H20 116.5
N8 C21 C6 105.7(9)
N8 C21 H21 127.1
C6 C21 H21 127.1
C24 C22 C23 120.4(13)
C24 C22 H22 119.8
C23 C22 H22 119.8
C5 C23 C22 115.1(12)
C5 C23 H23 122.5
C22 C23 H23 122.5
C4 C24 C22 118.8(13)
C4 C24 H24 120.6
C22 C24 H24 120.6

loop_
_geom_bond_atom_site_label_1
_geom_bond_atom_site_label_2
_geom_bond_distance
Cu1 N7 1.947(9)
Cu1 N1 1.962(7)
Cu1 O1 2.004(6)
Cu1 N10 2.035(9)
Cu2 N8 1.952(8)
Cu2 N6 1.967(9)
Cu2 O1 1.986(6)
Cu2 N9 2.005(9)
Cu3 N11 1.960(8)
Cu3 N5 1.981(8)
Cu3 O1 1.989(6)
Cu3 N3 2.018(8)
O1 H1O 0.9800
O2 N2 1.204(12)
O3 N2 1.236(12)
O4 N2 1.171(11)
O5 N4 1.239(12)
O6 N4 1.198(12)
O7 N4 1.251(11)
N1 C7 1.354(12)
N1 N8 1.389(12)
N3 C14 1.319(12)
N3 C15 1.375(14)
N5 C16 1.306(13)
N5 N6 1.340(12)
N6 C18 1.319(15)
N7 C9 1.337(14)
N7 N11 1.341(12)
N8 C21 1.371(13)
N9 C5 1.314(13)
N9 C4 1.350(14)
N10 C20 1.324(14)
N10 C1 1.337(14)
N11 C10 1.322(14)
C1 C2 1.410(16)
C1 H1 0.9300
C2 C3 1.46(2)
C2 H2 0.9300
C3 C19 1.35(2)
C3 H3 0.9300
C4 C24 1.340(18)
C4 H4 0.9300
C5 C23 1.393(17)
C5 H5 0.9300
C6 C7 1.321(15)
C6 C21 1.440(15)
C6 H6 0.9300
C7 H7 0.9300
C8 C9 1.306(19)
C8 C10 1.406(18)
C8 H8 0.9300
C9 H9 0.9300
C10 H10 0.9300
C11 C12 1.314(18)
C11 C15 1.337(17)
C11 H11 0.9300
C12 C13 1.42(2)
C12 H12 0.9300
C13 C14 1.394(16)
C13 H13 0.9300
C14 H14 0.9300
C15 H15 0.9300
C16 C17 1.419(18)
C16 H16 0.9300
C17 C18 1.370(19)
C17 H17 0.9300
C18 H18 0.9300
C19 C20 1.373(16)
C19 H19 0.9300
C20 H20 0.9300
C21 H21 0.9300
C22 C24 1.35(2)
C22 C23 1.44(2)
C22 H22 0.9300
C23 H23 0.9300
C24 H24 0.9300

loop_
_geom_torsion_atom_site_label_1
_geom_torsion_atom_site_label_2
_geom_torsion_atom_site_label_3
_geom_torsion_atom_site_label_4
_geom_torsion
N8 Cu2 O1 Cu3 -163.8(3)
N6 Cu2 O1 Cu3 26.5(4)
N8 Cu2 O1 Cu1 -34.7(3)
N6 Cu2 O1 Cu1 155.6(4)
N11 Cu3 O1 Cu2 151.6(4)
N5 Cu3 O1 Cu2 -28.9(3)
N11 Cu3 O1 Cu1 23.3(3)
N5 Cu3 O1 Cu1 -157.1(4)
N7 Cu1 O1 Cu2 -148.1(4)
N1 Cu1 O1 Cu2 33.0(4)
N7 Cu1 O1 Cu3 -19.7(4)
N1 Cu1 O1 Cu3 161.4(3)
O1 Cu1 N1 C7 155.6(9)
N10 Cu1 N1 C7 -32.2(9)
O1 Cu1 N1 N8 -17.7(6)
N10 Cu1 N1 N8 154.5(6)
N11 Cu3 N3 C14 -90.1(7)
N5 Cu3 N3 C14 90.4(7)
N11 Cu3 N3 C15 88.2(7)
N5 Cu3 N3 C15 -91.3(7)
O1 Cu3 N5 C16 -162.5(10)
N3 Cu3 N5 C16 15.7(10)
O1 Cu3 N5 N6 22.0(7)
N3 Cu3 N5 N6 -159.7(7)
C16 N5 N6 C18 0.8(12)
Cu3 N5 N6 C18 177.2(7)
C16 N5 N6 Cu2 176.9(7)
Cu3 N5 N6 Cu2 -6.8(10)
N8 Cu2 N6 C18 82(2)
O1 Cu2 N6 C18 162.3(11)
N9 Cu2 N6 C18 -20.8(11)
N8 Cu2 N6 N5 -93(2)
O1 Cu2 N6 N5 -12.6(7)
N9 Cu2 N6 N5 164.2(7)
O1 Cu1 N7 C9 -165.3(10)
N10 Cu1 N7 C9 22.4(11)
O1 Cu1 N7 N11 6.1(7)
N10 Cu1 N7 N11 -166.2(7)
C7 N1 N8 C21 1.8(9)
Cu1 N1 N8 C21 176.6(6)
C7 N1 N8 Cu2 -179.3(6)
Cu1 N1 N8 Cu2 -4.5(8)
N6 Cu2 N8 C21 -76(2)
O1 Cu2 N8 C21 -157.3(8)
N9 Cu2 N8 C21 26.5(9)
N6 Cu2 N8 N1 105(2)
O1 Cu2 N8 N1 24.1(6)
N9 Cu2 N8 N1 -152.1(6)
N8 Cu2 N9 C5 -87.8(9)
N6 Cu2 N9 C5 82.0(9)
N8 Cu2 N9 C4 83.7(8)
N6 Cu2 N9 C4 -106.5(9)
N7 Cu1 N10 C20 -92.1(10)
N1 Cu1 N10 C20 87.0(10)
N7 Cu1 N10 C1 98.3(9)
N1 Cu1 N10 C1 -82.6(8)
C9 N7 N11 C10 0.3(11)
Cu1 N7 N11 C10 -173.1(6)
C9 N7 N11 Cu3 -175.9(7)
Cu1 N7 N11 Cu3 10.7(9)
O1 Cu3 N11 C10 164.0(9)
N3 Cu3 N11 C10 -14.2(9)
O1 Cu3 N11 N7 -20.9(7)
N3 Cu3 N11 N7 160.9(7)
C20 N10 C1 C2 0.3(17)
Cu1 N10 C1 C2 170.5(9)
N10 C1 C2 C3 1.4(18)
C1 C2 C3 C19 0(2)
C5 N9 C4 C24 4.4(18)
Cu2 N9 C4 C24 -167.5(11)
C4 N9 C5 C23 -0.8(17)
Cu2 N9 C5 C23 170.8(9)
C21 C6 C7 N1 1.3(13)
N8 N1 C7 C6 -1.9(11)
Cu1 N1 C7 C6 -175.8(7)
C10 C8 C9 N7 -1.0(15)
N11 N7 C9 C8 0.5(14)
Cu1 N7 C9 C8 172.8(9)
N7 N11 C10 C8 -0.9(12)
Cu3 N11 C10 C8 174.6(7)
C9 C8 C10 N11 1.2(14)
C15 C11 C12 C13 9.3(17)
C11 C12 C13 C14 -4.3(14)
C15 N3 C14 C13 3.7(13)
Cu3 N3 C14 C13 -177.9(6)
C12 C13 C14 N3 -2.3(13)
C12 C11 C15 N3 -7.7(15)
C14 N3 C15 C11 1.2(13)
Cu3 N3 C15 C11 -177.1(8)
N6 N5 C16 C17 -1.0(13)
Cu3 N5 C16 C17 -176.7(8)
N5 C16 C17 C18 0.7(15)
N5 N6 C18 C17 -0.4(14)
Cu2 N6 C18 C17 -175.8(9)
C16 C17 C18 N6 -0.2(15)
C2 C3 C19 C20 -2(2)
C1 N10 C20 C19 -3(2)
Cu1 N10 C20 C19 -172.8(11)
C3 C19 C20 N10 4(2)
N1 N8 C21 C6 -1.0(10)
Cu2 N8 C21 C6 -179.7(7)
C7 C6 C21 N8 -0.2(12)
N9 C5 C23 C22 -2.3(18)
C24 C22 C23 C5 2.2(19)
N9 C4 C24 C22 -4(2)
C23 C22 C24 C4 1(2)
